data_4065929
loop_
_publ_author_name
'Arita, Manabu'
'Naka, Kensuke'
'Shimamoto, Tatsuo'
'Yumura, Takashi'
'Nakahashi, Akiko'
'Morisaki, Yasuhiro'
'Chujo, Yoshiki'

_publ_section_title
;
 1,4-Dihydro-1,4-diarsinine-Bridged Dinucleartrans-Dihaloplatinum(II)
 Complexes: Synthesis and Controlled Pt&#x2212;Pt Interaction by Halogen
 Substitution Induced Conformational Change&#x00A7;
;
_journal_issue 21
_journal_name_full Organometallics
_journal_page_first 4992
_journal_paper_doi 10.1021/om100201x
_journal_volume 29
_journal_year 2010
_chemical_formula_moiety 'C52 H84 As4 I2 O16 Pt'
_chemical_formula_sum 'C52 H84 As4 I2 O16 Pt'
_chemical_formula_weight 1713.76
_chemical_name_systematic
; 
 ? 
;
_space_group_IT_number 61
_symmetry_cell_setting orthorhombic
_symmetry_space_group_name_Hall '-P 2ac 2ab'
_symmetry_space_group_name_H-M 'P b c a'
_atom_sites_solution_hydrogens geom
_atom_sites_solution_primary direct
_atom_sites_solution_secondary difmap
_audit_creation_method SHELXL-97
_cell_angle_alpha 90.00
_cell_angle_beta 90.00
_cell_angle_gamma 90.00
_cell_formula_units_Z 4
_cell_length_a 16.2549(18)
_cell_length_b 22.0701(15)
_cell_length_c 19.2147(18)
_cell_measurement_temperature 109(2)
_cell_volume 6893.2(11)
_computing_cell_refinement PROCESS-AUTO
_computing_data_collection PROCESS-AUTO
_computing_data_reduction 'Yadokari-XG (Wakita, 2000)'
_computing_molecular_graphics 'Yadokari-XG (Wakita, 2000)'
_computing_publication_material 'Yadokari-XG (Wakita, 2000)'
_computing_structure_refinement 'SHELXL-97 (Sheldrick, 1997)'
_computing_structure_solution 'Dirdif99.2(Beurskens et al., 1999)'
_diffrn_ambient_temperature 109(2)
_diffrn_measured_fraction_theta_full 0.994
_diffrn_measured_fraction_theta_max 0.994
_diffrn_radiation_monochromator graphite
_diffrn_radiation_source 'fine-focus sealed tube'
_diffrn_radiation_type MoK\a
_diffrn_radiation_wavelength 0.71075
_diffrn_reflns_av_R_equivalents 0.0983
_diffrn_reflns_av_sigmaI/netI 0.0574
_diffrn_reflns_limit_h_max 21
_diffrn_reflns_limit_h_min -21
_diffrn_reflns_limit_k_max 26
_diffrn_reflns_limit_k_min -28
_diffrn_reflns_limit_l_max 24
_diffrn_reflns_limit_l_min -23
_diffrn_reflns_number 60951
_diffrn_reflns_theta_full 27.47
_diffrn_reflns_theta_max 27.47
_diffrn_reflns_theta_min 3.08
_exptl_absorpt_coefficient_mu 4.892
_exptl_absorpt_correction_T_max 0.6404
_exptl_absorpt_correction_T_min 0.4412
_exptl_absorpt_correction_type multi-scan
_exptl_absorpt_process_details
;
    Higashi, T. (1995). Program for Absorption Correction.
    Rigaku Corporation, Tokyo, Japan.
;
_exptl_crystal_density_diffrn 1.651
_exptl_crystal_density_method 'not measured'
_exptl_crystal_F_000 3360
_exptl_crystal_size_max 0.20
_exptl_crystal_size_mid 0.20
_exptl_crystal_size_min 0.10
_refine_diff_density_max 1.421
_refine_diff_density_min -1.751
_refine_diff_density_rms 0.130
_refine_ls_extinction_method none
_refine_ls_goodness_of_fit_ref 0.973
_refine_ls_hydrogen_treatment constr
_refine_ls_matrix_type full
_refine_ls_number_parameters 354
_refine_ls_number_reflns 7844
_refine_ls_number_restraints 0
_refine_ls_restrained_S_all 0.973
_refine_ls_R_factor_all 0.0621
_refine_ls_R_factor_gt 0.0353
_refine_ls_shift/su_max 0.000
_refine_ls_shift/su_mean 0.000
_refine_ls_structure_factor_coef Fsqd
_refine_ls_weighting_details 'calc w=1/[\s^2^(Fo^2^)+(0.0284P)^2^+0.0000P] where P=(Fo^2^+2Fc^2^)/3'
_refine_ls_weighting_scheme calc
_refine_ls_wR_factor_gt 0.0601
_refine_ls_wR_factor_ref 0.0648
_reflns_number_gt 5822
_reflns_number_total 7844
_reflns_threshold_expression >2sigma(I)
_cod_data_source_file om100201x_si_002.cif
_cod_data_source_block trans-PtI2(cis-DHDAtBu)2
_cod_database_code 4065929

loop_
_symmetry_equiv_pos_as_xyz
'x, y, z'
'-x+1/2, -y, z+1/2'
'x+1/2, -y+1/2, -z'
'-x, y+1/2, -z+1/2'
'-x, -y, -z'
'x-1/2, y, -z-1/2'
'-x-1/2, y-1/2, z'
'x, -y-1/2, z-1/2'

loop_
_atom_site_label
_atom_site_type_symbol
_atom_site_fract_x
_atom_site_fract_y
_atom_site_fract_z
_atom_site_U_iso_or_equiv
_atom_site_adp_type
_atom_site_occupancy
_atom_site_symmetry_multiplicity
_atom_site_calc_flag
_atom_site_refinement_flags
Pt1 Pt 0.0000 0.0000 0.0000 0.01421(5) Uani 1 2 d S
I1 I 0.010236(17) -0.112024(11) 0.039500(14) 0.02699(8) Uani 1 1 d .
As1 As 0.08350(2) 0.035218(16) 0.09358(2) 0.01509(9) Uani 1 1 d .
As2 As 0.17266(2) 0.187366(16) 0.07179(2) 0.01712(9) Uani 1 1 d .
O5 O 0.23870(19) -0.00498(12) -0.03977(14) 0.0293(7) Uani 1 1 d .
O6 O 0.26358(16) -0.03627(10) 0.07082(13) 0.0213(6) Uani 1 1 d .
O7 O 0.04852(16) 0.26055(11) 0.16613(13) 0.0204(6) Uani 1 1 d .
O8 O 0.09503(16) 0.20095(10) 0.25392(13) 0.0184(6) Uani 1 1 d .
O9 O 0.36360(17) 0.08457(12) 0.02555(15) 0.0278(7) Uani 1 1 d .
O10 O -0.05678(16) 0.04882(10) 0.18368(13) 0.0202(6) Uani 1 1 d .
O11 O 0.30466(15) 0.16669(11) -0.02526(14) 0.0225(6) Uani 1 1 d .
O12 O -0.05661(16) 0.14823(11) 0.21245(14) 0.0232(6) Uani 1 1 d .
C41 C -0.0259(2) 0.10499(17) 0.1846(2) 0.0189(9) Uani 1 1 d .
C40 C -0.2044(2) 0.07371(18) 0.1946(2) 0.0312(11) Uani 1 1 d .
H1 H -0.1945 0.1162 0.2068 0.047 Uiso 1 1 calc R
H2 H -0.2566 0.0604 0.2150 0.047 Uiso 1 1 calc R
H3 H -0.2071 0.0696 0.1438 0.047 Uiso 1 1 calc R
C15 C 0.3480(3) 0.24033(19) -0.1055(2) 0.0376(12) Uani 1 1 d .
H4 H 0.3032 0.2277 -0.1363 0.056 Uiso 1 1 calc R
H5 H 0.3928 0.2576 -0.1332 0.056 Uiso 1 1 calc R
H6 H 0.3276 0.2709 -0.0727 0.056 Uiso 1 1 calc R
C16 C 0.3385(3) -0.11592(18) 0.1200(2) 0.0419(13) Uani 1 1 d .
H7 H 0.3707 -0.0860 0.1461 0.063 Uiso 1 1 calc R
H8 H 0.3717 -0.1525 0.1128 0.063 Uiso 1 1 calc R
H9 H 0.2888 -0.1263 0.1463 0.063 Uiso 1 1 calc R
C17 C -0.1475(3) -0.03112(18) 0.2036(2) 0.0335(11) Uani 1 1 d .
H10 H -0.1563 -0.0348 0.1533 0.050 Uiso 1 1 calc R
H11 H -0.1956 -0.0470 0.2284 0.050 Uiso 1 1 calc R
H12 H -0.0986 -0.0543 0.2169 0.050 Uiso 1 1 calc R
C18 C 0.0944(2) 0.16030(16) 0.14221(19) 0.0160(8) Uani 1 1 d .
C19 C 0.2343(2) 0.00131(16) 0.0223(2) 0.0199(9) Uani 1 1 d .
C20 C 0.4046(3) 0.13576(19) -0.1145(2) 0.0328(11) Uani 1 1 d .
H13 H 0.4235 0.1007 -0.0876 0.049 Uiso 1 1 calc R
H14 H 0.4491 0.1501 -0.1446 0.049 Uiso 1 1 calc R
H15 H 0.3573 0.1240 -0.1431 0.049 Uiso 1 1 calc R
C21 C 0.2591(3) 0.21634(17) 0.1362(2) 0.0271(10) Uani 1 1 d .
H16 H 0.2706 0.1850 0.1709 0.041 Uiso 1 1 calc R
H17 H 0.2403 0.2532 0.1596 0.041 Uiso 1 1 calc R
H18 H 0.3094 0.2251 0.1098 0.041 Uiso 1 1 calc R
C22 C 0.0778(3) 0.24548(17) 0.3109(2) 0.0227(9) Uani 1 1 d .
C23 C 0.1100(3) 0.21243(19) 0.3740(2) 0.0331(11) Uani 1 1 d .
H19 H 0.0799 0.1743 0.3798 0.050 Uiso 1 1 calc R
H20 H 0.1025 0.2377 0.4154 0.050 Uiso 1 1 calc R
H21 H 0.1687 0.2037 0.3676 0.050 Uiso 1 1 calc R
C24 C -0.1192(3) 0.04410(19) 0.2990(2) 0.0336(11) Uani 1 1 d .
H22 H -0.0706 0.0208 0.3128 0.050 Uiso 1 1 calc R
H23 H -0.1670 0.0302 0.3257 0.050 Uiso 1 1 calc R
H24 H -0.1098 0.0872 0.3083 0.050 Uiso 1 1 calc R
C25 C 0.3795(2) 0.18587(17) -0.0653(2) 0.0217(9) Uani 1 1 d .
C26 C 0.4461(2) 0.20384(18) -0.0142(2) 0.0271(10) Uani 1 1 d .
H25 H 0.4256 0.2361 0.0162 0.041 Uiso 1 1 calc R
H26 H 0.4944 0.2184 -0.0398 0.041 Uiso 1 1 calc R
H27 H 0.4614 0.1686 0.0140 0.041 Uiso 1 1 calc R
C27 C -0.0136(2) 0.25636(19) 0.3160(2) 0.0315(11) Uani 1 1 d .
H28 H -0.0329 0.2762 0.2733 0.047 Uiso 1 1 calc R
H29 H -0.0251 0.2824 0.3560 0.047 Uiso 1 1 calc R
H30 H -0.0420 0.2175 0.3217 0.047 Uiso 1 1 calc R
C28 C 0.3886(3) -0.0684(2) 0.0100(3) 0.0453(13) Uani 1 1 d .
H31 H 0.3711 -0.0534 -0.0357 0.068 Uiso 1 1 calc R
H32 H 0.4270 -0.1022 0.0038 0.068 Uiso 1 1 calc R
H33 H 0.4160 -0.0357 0.0356 0.068 Uiso 1 1 calc R
C29 C 0.0733(2) 0.21285(16) 0.1887(2) 0.0164(8) Uani 1 1 d .
C31 C -0.1351(2) 0.03504(17) 0.2224(2) 0.0239(9) Uani 1 1 d .
C32 C 0.3061(2) 0.11772(17) 0.0152(2) 0.0211(9) Uani 1 1 d .
C33 C 0.3144(3) -0.08972(17) 0.0504(2) 0.0275(10) Uani 1 1 d .
C34 C 0.2615(3) -0.13460(18) 0.0105(2) 0.0346(12) Uani 1 1 d .
H34 H 0.2108 -0.1425 0.0366 0.052 Uiso 1 1 calc R
H35 H 0.2919 -0.1726 0.0043 0.052 Uiso 1 1 calc R
H36 H 0.2476 -0.1177 -0.0351 0.052 Uiso 1 1 calc R
C35 C 0.1916(2) 0.05455(16) 0.05561(19) 0.0162(8) Uani 1 1 d .
C36 C 0.1275(3) 0.30300(17) 0.2973(2) 0.0302(11) Uani 1 1 d .
H37 H 0.1849 0.2922 0.2878 0.045 Uiso 1 1 calc R
H38 H 0.1250 0.3293 0.3383 0.045 Uiso 1 1 calc R
H39 H 0.1045 0.3244 0.2570 0.045 Uiso 1 1 calc R
C37 C 0.0521(2) 0.10844(15) 0.14247(19) 0.0166(8) Uani 1 1 d .
C38 C 0.1108(3) -0.01761(17) 0.1708(2) 0.0244(10) Uani 1 1 d .
H40 H 0.1434 0.0049 0.2051 0.037 Uiso 1 1 calc R
H41 H 0.1427 -0.0522 0.1537 0.037 Uiso 1 1 calc R
H42 H 0.0601 -0.0322 0.1927 0.037 Uiso 1 1 calc R
C39 C 0.2231(2) 0.11047(16) 0.04888(19) 0.0171(8) Uani 1 1 d .

loop_
_atom_site_aniso_label
_atom_site_aniso_U_11
_atom_site_aniso_U_22
_atom_site_aniso_U_33
_atom_site_aniso_U_23
_atom_site_aniso_U_13
_atom_site_aniso_U_12
Pt1 0.01622(10) 0.00925(9) 0.01715(10) 0.00017(8) 0.00031(10) -0.00092(8)
I1 0.03975(18) 0.01049(12) 0.03072(16) 0.00351(11) -0.01176(13) -0.00305(11)
As1 0.0173(2) 0.01053(17) 0.0175(2) -0.00003(16) -0.00016(17) -0.00086(15)
As2 0.0175(2) 0.01178(18) 0.0221(2) 0.00081(17) 0.00242(17) -0.00080(15)
O5 0.044(2) 0.0257(16) 0.0186(17) -0.0020(13) 0.0002(14) 0.0105(13)
O6 0.0261(16) 0.0137(13) 0.0241(15) 0.0000(12) -0.0026(12) 0.0083(11)
O7 0.0229(16) 0.0145(14) 0.0237(16) 0.0004(12) -0.0011(12) 0.0028(11)
O8 0.0241(16) 0.0142(13) 0.0168(14) -0.0024(11) -0.0026(12) 0.0011(11)
O9 0.0200(16) 0.0236(15) 0.0398(18) 0.0074(14) 0.0063(14) 0.0040(12)
O10 0.0266(17) 0.0111(13) 0.0229(15) -0.0002(11) 0.0071(12) -0.0043(11)
O11 0.0177(15) 0.0194(14) 0.0305(16) 0.0062(13) 0.0048(12) -0.0022(11)
O12 0.0246(16) 0.0136(13) 0.0314(17) -0.0070(12) 0.0073(13) -0.0016(12)
C41 0.020(2) 0.018(2) 0.020(2) 0.0056(17) -0.0039(17) -0.0063(16)
C40 0.023(3) 0.033(2) 0.038(3) -0.003(2) 0.006(2) -0.0075(19)
C15 0.026(3) 0.038(3) 0.049(3) 0.020(2) 0.007(2) -0.001(2)
C16 0.064(4) 0.021(2) 0.041(3) -0.002(2) -0.014(3) 0.019(2)
C17 0.041(3) 0.021(2) 0.038(3) -0.001(2) 0.012(2) -0.013(2)
C18 0.016(2) 0.0173(19) 0.015(2) 0.0012(16) -0.0010(16) 0.0020(15)
C19 0.016(2) 0.017(2) 0.027(2) 0.0032(19) -0.0019(16) -0.0003(16)
C20 0.029(3) 0.039(3) 0.030(3) -0.004(2) 0.007(2) -0.009(2)
C21 0.024(2) 0.024(2) 0.033(3) -0.006(2) -0.002(2) -0.0053(18)
C22 0.029(2) 0.020(2) 0.019(2) -0.0059(17) 0.0006(18) -0.0020(18)
C23 0.047(3) 0.033(2) 0.020(2) 0.002(2) -0.001(2) -0.007(2)
C24 0.047(3) 0.029(2) 0.025(2) 0.004(2) 0.010(2) -0.009(2)
C25 0.017(2) 0.024(2) 0.024(2) 0.0019(19) 0.0073(17) -0.0033(16)
C26 0.020(2) 0.030(2) 0.031(3) 0.0011(19) 0.0024(19) -0.0063(18)
C27 0.032(3) 0.032(2) 0.030(2) -0.017(2) 0.007(2) 0.000(2)
C28 0.034(3) 0.039(3) 0.064(4) -0.003(3) 0.008(3) 0.016(2)
C29 0.011(2) 0.0160(19) 0.023(2) -0.0025(17) 0.0003(16) -0.0036(15)
C31 0.024(2) 0.021(2) 0.027(2) 0.0038(19) 0.0107(19) -0.0084(18)
C32 0.022(2) 0.019(2) 0.022(2) 0.0000(18) 0.0041(17) -0.0010(17)
C33 0.031(3) 0.015(2) 0.037(3) -0.0077(19) -0.003(2) 0.0101(17)
C34 0.049(3) 0.019(2) 0.036(3) -0.007(2) -0.008(2) 0.009(2)
C35 0.017(2) 0.0177(19) 0.014(2) -0.0013(16) -0.0041(16) 0.0049(15)
C36 0.040(3) 0.023(2) 0.028(2) -0.0089(19) 0.002(2) -0.007(2)
C37 0.022(2) 0.0135(18) 0.014(2) 0.0015(16) -0.0026(16) 0.0010(16)
C38 0.032(3) 0.018(2) 0.023(2) 0.0038(18) -0.0012(19) 0.0015(17)
C39 0.018(2) 0.0158(19) 0.017(2) -0.0009(17) -0.0027(16) 0.0010(16)

loop_
_atom_type_symbol
_atom_type_description
_atom_type_scat_dispersion_real
_atom_type_scat_dispersion_imag
_atom_type_scat_source
C C 0.0033 0.0016 'International Tables Vol C Tables 4.2.6.8 and 6.1.1.4'
H H 0.0000 0.0000 'International Tables Vol C Tables 4.2.6.8 and 6.1.1.4'
As As 0.0499 2.0058 'International Tables Vol C Tables 4.2.6.8 and 6.1.1.4'
O O 0.0106 0.0060 'International Tables Vol C Tables 4.2.6.8 and 6.1.1.4'
Pt Pt -1.7033 8.3905 'International Tables Vol C Tables 4.2.6.8 and 6.1.1.4'
I I -0.4742 1.8119 'International Tables Vol C Tables 4.2.6.8 and 6.1.1.4'

loop_
_geom_angle_atom_site_label_1
_geom_angle_atom_site_label_2
_geom_angle_atom_site_label_3
_geom_angle
_geom_angle_site_symmetry_1
_geom_angle_site_symmetry_3
As1 Pt1 As1 180.0 . 5
As1 Pt1 I1 86.927(11) . 5
As1 Pt1 I1 93.072(11) 5 5
As1 Pt1 I1 93.073(11) . .
As1 Pt1 I1 86.928(11) 5 .
I1 Pt1 I1 180.0 5 .
C37 As1 C38 100.99(16) . .
C37 As1 C35 103.66(15) . .
C38 As1 C35 102.23(16) . .
C37 As1 Pt1 119.21(11) . .
C38 As1 Pt1 120.78(12) . .
C35 As1 Pt1 107.59(11) . .
C39 As2 C18 99.53(15) . .
C39 As2 C21 97.15(16) . .
C18 As2 C21 97.40(16) . .
C19 O6 C33 120.3(3) . .
C29 O8 C22 120.7(3) . .
C41 O10 C31 119.9(3) . .
C32 O11 C25 121.0(3) . .
O12 C41 O10 125.8(4) . .
O12 C41 C37 123.3(3) . .
O10 C41 C37 110.8(3) . .
C31 C40 H1 109.5 . .
C31 C40 H2 109.5 . .
H1 C40 H2 109.5 . .
C31 C40 H3 109.5 . .
H1 C40 H3 109.5 . .
H2 C40 H3 109.5 . .
C25 C15 H4 109.5 . .
C25 C15 H5 109.5 . .
H4 C15 H5 109.5 . .
C25 C15 H6 109.5 . .
H4 C15 H6 109.5 . .
H5 C15 H6 109.5 . .
C33 C16 H7 109.5 . .
C33 C16 H8 109.5 . .
H7 C16 H8 109.5 . .
C33 C16 H9 109.5 . .
H7 C16 H9 109.5 . .
H8 C16 H9 109.5 . .
C31 C17 H10 109.5 . .
C31 C17 H11 109.5 . .
H10 C17 H11 109.5 . .
C31 C17 H12 109.5 . .
H10 C17 H12 109.5 . .
H11 C17 H12 109.5 . .
C37 C18 C29 122.8(3) . .
C37 C18 As2 126.9(3) . .
C29 C18 As2 108.9(2) . .
O5 C19 O6 126.9(3) . .
O5 C19 C35 122.6(3) . .
O6 C19 C35 110.6(3) . .
C25 C20 H13 109.5 . .
C25 C20 H14 109.5 . .
H13 C20 H14 109.5 . .
C25 C20 H15 109.5 . .
H13 C20 H15 109.5 . .
H14 C20 H15 109.5 . .
As2 C21 H16 109.5 . .
As2 C21 H17 109.5 . .
H16 C21 H17 109.5 . .
As2 C21 H18 109.5 . .
H16 C21 H18 109.5 . .
H17 C21 H18 109.5 . .
O8 C22 C27 109.6(3) . .
O8 C22 C23 101.8(3) . .
C27 C22 C23 111.6(4) . .
O8 C22 C36 108.7(3) . .
C27 C22 C36 113.6(3) . .
C23 C22 C36 110.8(3) . .
C22 C23 H19 109.5 . .
C22 C23 H20 109.5 . .
H19 C23 H20 109.5 . .
C22 C23 H21 109.5 . .
H19 C23 H21 109.5 . .
H20 C23 H21 109.5 . .
C31 C24 H22 109.5 . .
C31 C24 H23 109.5 . .
H22 C24 H23 109.5 . .
C31 C24 H24 109.5 . .
H22 C24 H24 109.5 . .
H23 C24 H24 109.5 . .
O11 C25 C20 109.4(3) . .
O11 C25 C26 108.7(3) . .
C20 C25 C26 113.9(3) . .
O11 C25 C15 102.2(3) . .
C20 C25 C15 110.6(4) . .
C26 C25 C15 111.3(3) . .
C25 C26 H25 109.5 . .
C25 C26 H26 109.5 . .
H25 C26 H26 109.5 . .
C25 C26 H27 109.5 . .
H25 C26 H27 109.5 . .
H26 C26 H27 109.5 . .
C22 C27 H28 109.5 . .
C22 C27 H29 109.5 . .
H28 C27 H29 109.5 . .
C22 C27 H30 109.5 . .
H28 C27 H30 109.5 . .
H29 C27 H30 109.5 . .
C33 C28 H31 109.5 . .
C33 C28 H32 109.5 . .
H31 C28 H32 109.5 . .
C33 C28 H33 109.5 . .
H31 C28 H33 109.5 . .
H32 C28 H33 109.5 . .
O7 C29 O8 126.8(3) . .
O7 C29 C18 122.4(3) . .
O8 C29 C18 110.3(3) . .
O10 C31 C24 108.1(3) . .
O10 C31 C40 110.0(3) . .
C24 C31 C40 113.5(4) . .
O10 C31 C17 100.9(3) . .
C24 C31 C17 112.5(3) . .
C40 C31 C17 111.1(4) . .
O9 C32 O11 127.1(4) . .
O9 C32 C39 124.1(4) . .
O11 C32 C39 108.8(3) . .
O6 C33 C16 102.4(3) . .
O6 C33 C28 109.3(3) . .
C16 C33 C28 111.6(4) . .
O6 C33 C34 109.6(3) . .
C16 C33 C34 110.1(4) . .
C28 C33 C34 113.3(4) . .
C33 C34 H34 109.5 . .
C33 C34 H35 109.5 . .
H34 C34 H35 109.5 . .
C33 C34 H36 109.5 . .
H34 C34 H36 109.5 . .
H35 C34 H36 109.5 . .
C39 C35 C19 120.0(3) . .
C39 C35 As1 125.5(3) . .
C19 C35 As1 113.8(3) . .
C22 C36 H37 109.5 . .
C22 C36 H38 109.5 . .
H37 C36 H38 109.5 . .
C22 C36 H39 109.5 . .
H37 C36 H39 109.5 . .
H38 C36 H39 109.5 . .
C18 C37 C41 118.6(3) . .
C18 C37 As1 125.3(3) . .
C41 C37 As1 116.1(2) . .
As1 C38 H40 109.5 . .
As1 C38 H41 109.5 . .
H40 C38 H41 109.5 . .
As1 C38 H42 109.5 . .
H40 C38 H42 109.5 . .
H41 C38 H42 109.5 . .
C35 C39 C32 118.8(3) . .
C35 C39 As2 128.5(3) . .
C32 C39 As2 112.6(3) . .

loop_
_geom_bond_atom_site_label_1
_geom_bond_atom_site_label_2
_geom_bond_distance
_geom_bond_site_symmetry_2
Pt1 As1 2.3832(4) .
Pt1 As1 2.3833(4) 5
Pt1 I1 2.5916(3) 5
Pt1 I1 2.5916(3) .
As1 C37 1.938(4) .
As1 C38 1.939(4) .
As1 C35 1.950(4) .
As2 C39 1.936(4) .
As2 C18 1.951(4) .
As2 C21 1.979(4) .
O5 C19 1.202(5) .
O6 C19 1.336(4) .
O6 C33 1.492(4) .
O7 C29 1.208(4) .
O8 C29 1.328(4) .
O8 C22 1.498(4) .
O9 C32 1.204(4) .
O10 C41 1.338(4) .
O10 C31 1.506(4) .
O11 C32 1.332(4) .
O11 C25 1.500(4) .
O12 C41 1.203(4) .
C41 C37 1.506(5) .
C40 C31 1.511(6) .
C40 H1 0.9800 .
C40 H2 0.9800 .
C40 H3 0.9800 .
C15 C25 1.517(5) .
C15 H4 0.9800 .
C15 H5 0.9800 .
C15 H6 0.9800 .
C16 C33 1.508(6) .
C16 H7 0.9800 .
C16 H8 0.9800 .
C16 H9 0.9800 .
C17 C31 1.518(5) .
C17 H10 0.9800 .
C17 H11 0.9800 .
C17 H12 0.9800 .
C18 C37 1.335(5) .
C18 C29 1.503(5) .
C19 C35 1.508(5) .
C20 C25 1.511(5) .
C20 H13 0.9800 .
C20 H14 0.9800 .
C20 H15 0.9800 .
C21 H16 0.9800 .
C21 H17 0.9800 .
C21 H18 0.9800 .
C22 C27 1.507(5) .
C22 C23 1.508(5) .
C22 C36 1.528(5) .
C23 H19 0.9800 .
C23 H20 0.9800 .
C23 H21 0.9800 .
C24 C31 1.508(6) .
C24 H22 0.9800 .
C24 H23 0.9800 .
C24 H24 0.9800 .
C25 C26 1.514(5) .
C26 H25 0.9800 .
C26 H26 0.9800 .
C26 H27 0.9800 .
C27 H28 0.9800 .
C27 H29 0.9800 .
C27 H30 0.9800 .
C28 C33 1.511(6) .
C28 H31 0.9800 .
C28 H32 0.9800 .
C28 H33 0.9800 .
C32 C39 1.504(5) .
C33 C34 1.519(6) .
C34 H34 0.9800 .
C34 H35 0.9800 .
C34 H36 0.9800 .
C35 C39 1.343(5) .
C36 H37 0.9800 .
C36 H38 0.9800 .
C36 H39 0.9800 .
C38 H40 0.9800 .
C38 H41 0.9800 .
C38 H42 0.9800 .

loop_
_geom_torsion_atom_site_label_1
_geom_torsion_atom_site_label_2
_geom_torsion_atom_site_label_3
_geom_torsion_atom_site_label_4
_geom_torsion
_geom_torsion_site_symmetry_1
As1 Pt1 As1 C37 40(5) 5
I1 Pt1 As1 C37 42.32(12) 5
I1 Pt1 As1 C37 -137.67(12) .
As1 Pt1 As1 C38 165(5) 5
I1 Pt1 As1 C38 168.28(14) 5
I1 Pt1 As1 C38 -11.71(14) .
As1 Pt1 As1 C35 -78(5) 5
I1 Pt1 As1 C35 -75.13(11) 5
I1 Pt1 As1 C35 104.87(11) .
C31 O10 C41 O12 -2.7(6) .
C31 O10 C41 C37 -179.8(3) .
C39 As2 C18 C37 -36.7(4) .
C21 As2 C18 C37 -135.2(4) .
C39 As2 C18 C29 156.3(3) .
C21 As2 C18 C29 57.7(3) .
C33 O6 C19 O5 6.2(6) .
C33 O6 C19 C35 -175.0(3) .
C29 O8 C22 C27 60.1(4) .
C29 O8 C22 C23 178.4(3) .
C29 O8 C22 C36 -64.6(4) .
C32 O11 C25 C20 60.0(4) .
C32 O11 C25 C26 -65.0(4) .
C32 O11 C25 C15 177.3(3) .
C22 O8 C29 O7 9.8(6) .
C22 O8 C29 C18 -177.8(3) .
C37 C18 C29 O7 -113.8(4) .
As2 C18 C29 O7 53.8(4) .
C37 C18 C29 O8 73.4(5) .
As2 C18 C29 O8 -118.9(3) .
C41 O10 C31 C24 -64.5(4) .
C41 O10 C31 C40 59.9(4) .
C41 O10 C31 C17 177.3(3) .
C25 O11 C32 O9 1.0(6) .
C25 O11 C32 C39 179.4(3) .
C19 O6 C33 C16 176.1(3) .
C19 O6 C33 C28 57.7(5) .
C19 O6 C33 C34 -67.0(5) .
O5 C19 C35 C39 -67.4(5) .
O6 C19 C35 C39 113.8(4) .
O5 C19 C35 As1 103.6(4) .
O6 C19 C35 As1 -75.2(3) .
C37 As1 C35 C39 -16.9(4) .
C38 As1 C35 C39 -121.5(3) .
Pt1 As1 C35 C39 110.3(3) .
C37 As1 C35 C19 172.7(3) .
C38 As1 C35 C19 68.0(3) .
Pt1 As1 C35 C19 -60.1(3) .
C29 C18 C37 C41 7.6(6) .
As2 C18 C37 C41 -157.8(3) .
C29 C18 C37 As1 -171.4(3) .
As2 C18 C37 As1 23.2(5) .
O12 C41 C37 C18 7.8(6) .
O10 C41 C37 C18 -175.1(3) .
O12 C41 C37 As1 -173.1(3) .
O10 C41 C37 As1 4.1(4) .
C38 As1 C37 C18 111.3(3) .
C35 As1 C37 C18 5.7(4) .
Pt1 As1 C37 C18 -113.8(3) .
C38 As1 C37 C41 -67.8(3) .
C35 As1 C37 C41 -173.4(3) .
Pt1 As1 C37 C41 67.1(3) .
C19 C35 C39 C32 -7.2(5) .
As1 C35 C39 C32 -177.0(3) .
C19 C35 C39 As2 168.4(3) .
As1 C35 C39 As2 -1.5(5) .
O9 C32 C39 C35 -41.0(6) .
O11 C32 C39 C35 140.5(4) .
O9 C32 C39 As2 142.8(4) .
O11 C32 C39 As2 -35.7(4) .
C18 As2 C39 C35 24.9(4) .
C21 As2 C39 C35 123.7(4) .
C18 As2 C39 C32 -159.3(3) .
C21 As2 C39 C32 -60.6(3) .
